data_1571469
loop_
_publ_author_name
'Liu, Zhanning'
'Xing, Chengyong'
'Wu, Shaowen'
'Ma, Min'
'Tian, Jian'

_publ_section_title
;
 Biphenyl tetracarboxylic acid-based metal-organic frameworks: a case of
 topology-dependent thermal expansion.
;
_journal_issue 14
_journal_name_full 'Materials horizons'
_journal_page_first 3345
_journal_page_last 3351
_journal_paper_doi 10.1039/d3mh02185h
_journal_volume 11
_journal_year 2024
_chemical_formula_moiety 'C8 H3 In O5'
_chemical_formula_sum 'C8 H3 In O5'
_chemical_formula_weight 293.92
_chemical_name_systematic InOF-1_300K
_space_group_crystal_system tetragonal
_space_group_IT_number 98
_space_group_name_Hall 'I 4bw 2bw'
_space_group_name_H-M_alt 'I 41 2 2'
_atom_sites_solution_hydrogens geom
_atom_sites_solution_primary direct
_audit_block_doi 10.5517/ccdc.csd.cc2jf7hq
_audit_creation_date 2024-04-05
_audit_creation_method
;
Olex2 1.2
(compiled 2018.05.29 svn.r3508 for OlexSys, GUI svn.r5506)
;
_audit_update_record
;
2024-04-05 deposited with the CCDC.	2024-04-17 downloaded from the CCDC.
;
_cell_angle_alpha 90
_cell_angle_beta 90
_cell_angle_gamma 90
_cell_formula_units_Z 8
_cell_length_a 15.47320(14)
_cell_length_b 15.47320(14)
_cell_length_c 12.33240(17)
_cell_measurement_reflns_used 2166
_cell_measurement_temperature 300.10(18)
_cell_measurement_theta_max 70.5760
_cell_measurement_theta_min 4.5790
_cell_volume 2952.62(6)
_computing_cell_refinement 'CrysAlisPro 1.171.39.29d (Rigaku OD, 2017)'
_computing_data_collection 'CrysAlisPro 1.171.39.29d (Rigaku OD, 2017)'
_computing_data_reduction 'CrysAlisPro 1.171.39.29d (Rigaku OD, 2017)'
_computing_molecular_graphics 'Olex2 (Dolomanov et al., 2009)'
_computing_publication_material 'Olex2 (Dolomanov et al., 2009)'
_computing_structure_refinement 'ShelXL (Sheldrick, 2015)'
_computing_structure_solution 'ShelXS (Sheldrick, 2008)'
_diffrn_ambient_environment air
_diffrn_ambient_temperature 300.10(18)
_diffrn_detector 'CCD plate'
_diffrn_detector_area_resol_mean 16.0450
_diffrn_detector_type Eos
_diffrn_measured_fraction_theta_full 0.994
_diffrn_measured_fraction_theta_max 0.987
_diffrn_measurement_details
;
List of Runs (angles in degrees, time in seconds):

  # Type    Start    End  Width  t~exp~   \w     \q     \k     \f   Frames
#--------------------------------------------------------------------------
  1  \w    -22.00  69.00   1.00    1.00    --    0.00  57.00-180.00   91
  2  \w     17.00  61.00   1.00    1.00    --   53.63 -99.00   0.00   44
  3  \w     32.00 118.00   1.00    1.00    --   53.63  57.00-180.00   86
  4  \w     48.00 104.00   1.00    1.00    --  107.26-111.00-120.00   56
  5  \w    114.00 177.00   1.00    1.00    --  107.26  50.00-180.00   63
  6  \w    105.00 130.00   1.00    1.00    --  107.26 -50.00  30.00   25
  7  \w     41.00  94.00   1.00    1.00    --  107.26-111.00  60.00   53
  8  \w     37.00  92.00   1.00    1.00    --  107.26 -50.00  30.00   55
;
_diffrn_measurement_device 'four-circle diffractometer'
_diffrn_measurement_device_type 'SuperNova, Dual, Cu at home/near, Eos'
_diffrn_measurement_method '\w scans'
_diffrn_orient_matrix_type 'CrysAlisPro convention (1999,Acta A55,543-557)'
_diffrn_orient_matrix_UB_11 0.0607993000
_diffrn_orient_matrix_UB_12 -0.0785172000
_diffrn_orient_matrix_UB_13 -0.0075498000
_diffrn_orient_matrix_UB_21 -0.0738261000
_diffrn_orient_matrix_UB_22 -0.0595146000
_diffrn_orient_matrix_UB_23 0.0380941000
_diffrn_orient_matrix_UB_31 -0.0274833000
_diffrn_orient_matrix_UB_32 -0.0140149000
_diffrn_orient_matrix_UB_33 -0.1188047000
_diffrn_radiation_monochromator mirror
_diffrn_radiation_probe x-ray
_diffrn_radiation_type CuK\a
_diffrn_radiation_wavelength 1.54184
_diffrn_reflns_av_R_equivalents 0.0178
_diffrn_reflns_av_unetI/netI 0.0250
_diffrn_reflns_Laue_measured_fraction_full 0.994
_diffrn_reflns_Laue_measured_fraction_max 0.987
_diffrn_reflns_limit_h_max 14
_diffrn_reflns_limit_h_min -18
_diffrn_reflns_limit_k_max 16
_diffrn_reflns_limit_k_min -18
_diffrn_reflns_limit_l_max 7
_diffrn_reflns_limit_l_min -14
_diffrn_reflns_number 2777
_diffrn_reflns_point_group_measured_fraction_full 0.996
_diffrn_reflns_point_group_measured_fraction_max 0.991
_diffrn_reflns_theta_full 67.684
_diffrn_reflns_theta_max 70.379
_diffrn_reflns_theta_min 4.585
_diffrn_source 'micro-focus sealed X-ray tube'
_diffrn_source_type 'SuperNova (Cu) X-ray Source'
_exptl_absorpt_coefficient_mu 12.800
_exptl_absorpt_correction_T_max 1.00000
_exptl_absorpt_correction_T_min 0.69537
_exptl_absorpt_correction_type multi-scan
_exptl_absorpt_process_details
;
CrysAlisPro 1.171.39.29d (Rigaku Oxford Diffraction, 2017)
Empirical absorption correction using spherical harmonics,
 implemented in SCALE3 ABSPACK scaling algorithm.
;
_exptl_crystal_colour 'clear light colourless'
_exptl_crystal_colour_lustre clear
_exptl_crystal_colour_modifier light
_exptl_crystal_colour_primary colourless
_exptl_crystal_density_diffrn 1.322
_exptl_crystal_description block
_exptl_crystal_F_000 1120
_exptl_crystal_preparation 'hydrothermal reaction'
_exptl_crystal_size_max 0.1
_exptl_crystal_size_mid 0.07
_exptl_crystal_size_min 0.07
_refine_diff_density_max 0.471
_refine_diff_density_min -0.612
_refine_diff_density_rms 0.082
_refine_ls_abs_structure_details
;
 Refined as an inversion twin.
;
_refine_ls_abs_structure_Flack 0.38(2)
_refine_ls_extinction_method none
_refine_ls_goodness_of_fit_ref 1.163
_refine_ls_hydrogen_treatment constr
_refine_ls_matrix_type full
_refine_ls_number_parameters 67
_refine_ls_number_reflns 1388
_refine_ls_number_restraints 0
_refine_ls_restrained_S_all 1.163
_refine_ls_R_factor_all 0.0226
_refine_ls_R_factor_gt 0.0217
_refine_ls_shift/su_max 0.000
_refine_ls_shift/su_mean 0.000
_refine_ls_structure_factor_coef Fsqd
_refine_ls_weighting_details 'w=1/[\s^2^(Fo^2^)+(0.0342P)^2^+3.0196P] where P=(Fo^2^+2Fc^2^)/3'
_refine_ls_weighting_scheme calc
_refine_ls_wR_factor_gt 0.0620
_refine_ls_wR_factor_ref 0.0624
_reflns_Friedel_coverage 0.700
_reflns_Friedel_fraction_full 1.000
_reflns_Friedel_fraction_max 0.997
_reflns_number_gt 1344
_reflns_number_total 1388
_reflns_threshold_expression 'I > 2\s(I)'
_cod_data_source_file d3mh02185h2.cif
_cod_data_source_block InOF-1_300K
_cod_depositor_comments 'Adding full bibliography for 1571464--1571469.cif.'
_cod_original_cell_volume 2952.62(7)
_cod_database_code 1571469
_shelx_shelxl_version_number 2016/6
_chemical_oxdiff_formula 'C H O N In'
_shelx_space_group_comment
;
The symmetry employed for this shelxl refinement is uniquely defined
by the following loop, which should always be used as a source of
symmetry information in preference to the above space-group names.
They are only intended as comments.
;
_shelx_estimated_absorpt_t_max 0.468
_shelx_estimated_absorpt_t_min 0.361
_reflns_odcompleteness_completeness 99.87
_reflns_odcompleteness_iscentric 1
_reflns_odcompleteness_theta 66.97
_olex2_refinement_description
;
1. Twinned data refinement
 Scales: 0.62(2)
 0.38(2)
2. Fixed Uiso
 At 1.2 times of:
  All C(H) groups
3.a Aromatic/amide H refined with riding coordinates:
 C1(H1), C4(H4)
;
_olex2_date_sample_data_collection 2021-01-15
_olex2_exptl_crystal_mounting_method ' '
_olex2_submission_original_sample_id InOF-1_300K
_olex2_submission_special_instructions 'No special instructions were received'
_oxdiff_exptl_absorpt_empirical_details
;
Empirical correction (ABSPACK) includes:
- Absorption correction using spherical harmonics
- Frame scaling
;
_oxdiff_exptl_absorpt_empirical_full_max 1.373
_oxdiff_exptl_absorpt_empirical_full_min 0.780

loop_
_space_group_symop_operation_xyz
'x, y, z'
'-y, x+1/2, z+1/4'
'-x, -y, z'
'y, -x+1/2, z+1/4'
'x, -y+1/2, -z+1/4'
'-x, y+1/2, -z+1/4'
'y, x, -z'
'-y, -x, -z'
'x+1/2, y+1/2, z+1/2'
'-y+1/2, x+1, z+3/4'
'-x+1/2, -y+1/2, z+1/2'
'y+1/2, -x+1, z+3/4'
'x+1/2, -y+1, -z+3/4'
'-x+1/2, y+1, -z+3/4'
'y+1/2, x+1/2, -z+1/2'
'-y+1/2, -x+1/2, -z+1/2'

loop_
_atom_site_label
_atom_site_type_symbol
_atom_site_fract_x
_atom_site_fract_y
_atom_site_fract_z
_atom_site_U_iso_or_equiv
_atom_site_adp_type
_atom_site_occupancy
_atom_site_site_symmetry_order
_atom_site_calc_flag
_atom_site_refinement_flags_posn
_atom_site_refinement_flags_adp
_atom_site_refinement_flags_occupancy
_atom_site_disorder_assembly
_atom_site_disorder_group
In1 In 0.18698(2) 0.18698(2) 0.000000 0.01449(14) Uani 1 2 d S T P . .
O3 O 0.2917(2) 0.0945(2) 0.0061(4) 0.0314(9) Uani 1 1 d . . . . .
O4 O 0.2538(4) 0.250000 0.125000 0.0309(11) Uani 1 2 d S T P . .
O6 O 0.1119(3) 0.1177(3) 0.1147(3) 0.0302(8) Uani 1 1 d . . . . .
C5 C 0.3627(4) 0.0851(3) -0.0406(4) 0.0235(12) Uani 1 1 d . . . . .
C1 C 0.500000 0.000000 -0.0373(6) 0.0300(16) Uani 1 2 d S T P . .
H1 H 0.500000 0.000002 -0.112685 0.036 Uiso 1 2 calc RS T P . .
C3 C 0.4332(4) 0.0388(3) 0.0186(5) 0.0295(14) Uani 1 1 d . . . . .
C4 C 0.4321(4) 0.0363(4) 0.1314(5) 0.0307(16) Uani 1 1 d . . . . .
H4 H 0.385195 0.059202 0.168692 0.037 Uiso 1 1 calc R . . . .
C0AA C 0.500000 0.000000 0.1890(5) 0.0320(17) Uani 1 2 d S T P . .

loop_
_atom_site_aniso_label
_atom_site_aniso_U_11
_atom_site_aniso_U_22
_atom_site_aniso_U_33
_atom_site_aniso_U_23
_atom_site_aniso_U_13
_atom_site_aniso_U_12
In1 0.01607(16) 0.01607(16) 0.0113(2) -0.00125(14) 0.00125(14) -0.00008(15)
O3 0.0282(18) 0.0351(18) 0.031(2) 0.007(2) 0.005(2) 0.0157(15)
O4 0.030(4) 0.036(4) 0.026(2) -0.021(3) 0.000 0.000
O6 0.039(2) 0.032(2) 0.0200(17) -0.001(2) 0.006(2) -0.0162(16)
C5 0.028(3) 0.027(3) 0.015(2) -0.001(2) 0.001(2) 0.010(2)
C1 0.034(5) 0.042(5) 0.014(3) 0.000 0.000 0.018(3)
C3 0.031(3) 0.038(3) 0.019(3) 0.000(2) -0.003(2) 0.013(3)
C4 0.031(3) 0.040(3) 0.021(3) -0.001(2) 0.005(2) 0.020(3)
C0AA 0.045(6) 0.039(5) 0.012(4) 0.000 0.000 0.019(3)

loop_
_atom_type_symbol
_atom_type_description
_atom_type_scat_dispersion_real
_atom_type_scat_dispersion_imag
_atom_type_scat_source
C C 0.0181 0.0091 'International Tables Vol C Tables 4.2.6.8 and 6.1.1.4'
H H 0.0000 0.0000 'International Tables Vol C Tables 4.2.6.8 and 6.1.1.4'
In In 0.0822 5.0449 'International Tables Vol C Tables 4.2.6.8 and 6.1.1.4'
O O 0.0492 0.0322 'International Tables Vol C Tables 4.2.6.8 and 6.1.1.4'

loop_
_geom_angle_atom_site_label_1
_geom_angle_atom_site_label_2
_geom_angle_atom_site_label_3
_geom_angle
_geom_angle_site_symmetry_1
_geom_angle_site_symmetry_3
_geom_angle_publ_flag
O3 In1 O3 172.9(2) . 7 ?
O4 In1 O3 84.99(18) 10_544 7 ?
O4 In1 O3 84.99(18) . . ?
O4 In1 O3 90.20(16) 10_544 . ?
O4 In1 O3 90.20(16) . 7 ?
O4 In1 O4 94.69(18) . 10_544 ?
O4 In1 O6 90.85(13) 10_544 7 ?
O4 In1 O6 173.82(11) 10_544 . ?
O4 In1 O6 173.82(11) . 7 ?
O4 In1 O6 90.85(13) . . ?
O6 In1 O3 92.27(19) . 7 ?
O6 In1 O3 92.27(19) 7 . ?
O6 In1 O3 93.01(19) . . ?
O6 In1 O3 93.01(19) 7 7 ?
O6 In1 O6 83.75(18) 7 . ?
C5 O3 In1 136.1(4) . . ?
In1 O4 In1 120.9(3) . 4 ?
C5 O6 In1 131.9(3) 4 . ?
O3 C5 O6 126.4(5) . 10_544 ?
O3 C5 C3 118.2(5) . . ?
O6 C5 C3 115.4(5) 10_544 . ?
C3 C1 C3 120.0(7) . 3_655 ?
C1 C3 C5 120.7(5) . . ?
C1 C3 C4 119.7(5) . . ?
C4 C3 C5 119.5(5) . . ?
C0AA C4 C3 121.0(5) . . ?
C4 C0AA C4 118.4(7) 3_655 . ?
C4 C0AA C0AA 120.8(3) . 15_545 ?
C4 C0AA C0AA 120.8(3) 3_655 15_545 ?

loop_
_geom_bond_atom_site_label_1
_geom_bond_atom_site_label_2
_geom_bond_distance
_geom_bond_site_symmetry_2
_geom_bond_publ_flag
In1 O3 2.162(3) 7 ?
In1 O3 2.162(3) . ?
In1 O4 2.097(3) . ?
In1 O4 2.097(3) 10_544 ?
In1 O6 2.121(3) . ?
In1 O6 2.121(3) 7 ?
O3 C5 1.248(6) . ?
O6 C5 1.277(7) 4 ?
C5 C3 1.495(7) . ?
C1 C3 1.380(6) . ?
C1 C3 1.380(6) 3_655 ?
C3 C4 1.391(8) . ?
C4 C0AA 1.386(6) . ?
C0AA C0AA 1.505(13) 15_545 ?

loop_
_twin_individual_id
_twin_individual_mass_fraction_refined
1 0.62(2)
2 0.38(2)
